data_2241749
loop_
_publ_author_name
'Dordevi\'c, Tamara'
'Gerger, Sabrina'
'Karanovi\'c, Ljiljana'

_publ_section_title
;
 Crystal structure of the tetragonal polymorph of
 bis(1-ethyl-3-methylimidazolium) tetrabromidocadmate
;
_journal_coeditor_code WM5286
_journal_issue 7
_journal_name_full 'Acta Crystallographica Section E'
_journal_page_first 1013
_journal_page_last 1016
_journal_paper_doi 10.1107/S2056989016009919
_journal_volume 72
_journal_year 2016
_chemical_formula_iupac '(C6 H11 N2)2 [Cd Br4]-'
_chemical_formula_moiety '2(C6 H11 N2 +), Br4 Cd 2-'
_chemical_formula_sum 'C12 H22 Br4 Cd N4'
_chemical_formula_weight 654.38
_chemical_name_systematic
;
Bis(1-ethyl-3-methylimidazolium) tetrabromidocadmate(II)
;
_space_group_crystal_system tetragonal
_space_group_IT_number 88
_space_group_name_Hall '-I 4ad'
_space_group_name_H-M_alt 'I 41/a'
_symmetry_space_group_name_Hall '-I 4ad'
_symmetry_space_group_name_H-M 'I 41/a :2'
_atom_sites_solution_hydrogens geom
_atom_sites_solution_primary direct
_atom_sites_solution_secondary difmap
_audit_creation_method SHELXL-97
_cell_angle_alpha 90.00
_cell_angle_beta 90.00
_cell_angle_gamma 90.00
_cell_formula_units_Z 8
_cell_length_a 14.691(2)
_cell_length_b 14.691(2)
_cell_length_c 20.075(4)
_cell_measurement_reflns_used 18051
_cell_measurement_temperature 100(2)
_cell_measurement_theta_max 63.40
_cell_measurement_theta_min 5.64
_cell_volume 4332.7(12)
_computing_cell_refinement
;
X-AREA (Stoe, 2013)
;
_computing_data_collection
;
X-AREA (Stoe, 2013)
;
_computing_data_reduction
;
X-RED (Stoe, 2013)
;
_computing_molecular_graphics
;
ATOMS (Dowty, 2000)
;
_computing_publication_material
;
publCIF (Westrip, 2010)
;
_computing_structure_refinement
;
SHELXL2014 (Sheldrick, 2015) and WinGX (Farrugia, 2012)
;
_computing_structure_solution
;
SIR97 (Altomare <i>et al</i>., 1999)
;
_diffrn_ambient_temperature 100
_diffrn_measured_fraction_theta_full 0.991
_diffrn_measured_fraction_theta_max 0.991
_diffrn_measurement_device_type 'Stoe StadiVari with pixel array detector'
_diffrn_measurement_method '\f and \w scans'
_diffrn_radiation_monochromator 'plane graphite'
_diffrn_radiation_source 'I\mS microfocus source'
_diffrn_radiation_type MoK\a
_diffrn_radiation_wavelength 0.71073
_diffrn_reflns_av_R_equivalents 0.1024
_diffrn_reflns_av_sigmaI/netI 0.0499
_diffrn_reflns_limit_h_max 20
_diffrn_reflns_limit_h_min -17
_diffrn_reflns_limit_k_max 20
_diffrn_reflns_limit_k_min -12
_diffrn_reflns_limit_l_max 27
_diffrn_reflns_limit_l_min -27
_diffrn_reflns_number 34206
_diffrn_reflns_theta_full 29.57
_diffrn_reflns_theta_max 29.57
_diffrn_reflns_theta_min 2.82
_exptl_absorpt_coefficient_mu 8.385
_exptl_absorpt_correction_T_max 0.9208
_exptl_absorpt_correction_T_min 0.3661
_exptl_absorpt_correction_type multi-scan
_exptl_absorpt_process_details
;
(<i>X-AREA</i> and <i>X-RED</i>; Stoe, 2013)
;
_exptl_crystal_colour colourless
_exptl_crystal_density_diffrn 2.006
_exptl_crystal_density_method 'not measured'
_exptl_crystal_description leaf-like
_exptl_crystal_F_000 2480
_exptl_crystal_size_max 0.15
_exptl_crystal_size_mid 0.02
_exptl_crystal_size_min 0.01
_refine_diff_density_max 0.889
_refine_diff_density_min -0.859
_refine_ls_extinction_method none
_refine_ls_goodness_of_fit_ref 0.963
_refine_ls_hydrogen_treatment constr
_refine_ls_matrix_type full
_refine_ls_number_parameters 94
_refine_ls_number_reflns 3016
_refine_ls_number_restraints 17
_refine_ls_restrained_S_all 1.030
_refine_ls_R_factor_all 0.0687
_refine_ls_R_factor_gt 0.0370
_refine_ls_shift/su_max 0.001
_refine_ls_shift/su_mean 0.000
_refine_ls_structure_factor_coef Fsqd
_refine_ls_weighting_details 'calc w=1/[\s^2^(Fo^2^)+(0.0344P)^2^+0.0000P] where P=(Fo^2^+2Fc^2^)/3'
_refine_ls_weighting_scheme calc
_refine_ls_wR_factor_gt 0.0670
_refine_ls_wR_factor_ref 0.0742
_reflns_number_gt 2046
_reflns_number_total 3016
_reflns_threshold_expression >2sigma(I)
_cod_data_source_file wm5286sup1.cif
_cod_data_source_block I
_cod_original_cell_volume 4332.8(12)
_cod_database_code 2241749

loop_
_symmetry_equiv_pos_as_xyz
'x, y, z'
'-x, -y+1/2, z'
'-y+3/4, x+1/4, z+1/4'
'y+1/4, -x+1/4, z+1/4'
'x+1/2, y+1/2, z+1/2'
'-x+1/2, -y+1, z+1/2'
'-y+5/4, x+3/4, z+3/4'
'y+3/4, -x+3/4, z+3/4'
'-x, -y, -z'
'x, y-1/2, -z'
'y-3/4, -x-1/4, -z-1/4'
'-y-1/4, x-1/4, -z-1/4'
'-x+1/2, -y+1/2, -z+1/2'
'x+1/2, y, -z+1/2'
'y-1/4, -x+1/4, -z+1/4'
'-y+1/4, x+1/4, -z+1/4'

loop_
_atom_site_type_symbol
_atom_site_label
_atom_site_fract_x
_atom_site_fract_y
_atom_site_fract_z
_atom_site_U_iso_or_equiv
_atom_site_adp_type
_atom_site_calc_flag
_atom_site_refinement_flags
_atom_site_occupancy
_atom_site_symmetry_multiplicity
Cd Cd1 0.0000 0.2500 0.1250 0.02409(13) Uani d S 1 4
Cd Cd2 0.0000 0.7500 0.3750 0.02503(13) Uani d S 1 4
Br Br1 0.00834(3) 0.39254(4) 0.05065(3) 0.04833(17) Uani d . 1 1
Br Br2 0.12129(4) 0.66831(3) 0.30377(3) 0.03715(13) Uani d . 1 1
N N1 0.3058(3) 0.5397(3) 0.2191(3) 0.0513(12) Uani d . 1 1
N N2 0.1979(3) 0.5755(3) 0.1517(3) 0.0505(12) Uani d . 1 1
C C1 0.2669(4) 0.6082(4) 0.1840(3) 0.0464(13) Uani d . 1 1
H H1 0.2864 0.6685 0.1832 0.056 Uiso calc R 1 1
C C2 0.2585(4) 0.4620(4) 0.2067(3) 0.0526(14) Uani d . 1 1
H H2 0.2708 0.4044 0.2237 0.063 Uiso calc R 1 1
C C3 0.1891(4) 0.4850(4) 0.1641(3) 0.0501(14) Uani d . 1 1
H H3 0.1447 0.4463 0.1471 0.060 Uiso calc R 1 1
C C4 0.38352(8) 0.54777(5) 0.26324(6) 0.073(2) Uani d D 1 1
H H41 0.3957 0.4900 0.2839 0.109 Uiso d PD 0.590(11) 1
H H42 0.3710 0.5923 0.2970 0.109 Uiso d PD 0.590(11) 1
H H43 0.4362 0.5664 0.2381 0.109 Uiso d PD 0.590(11) 1
H H4A 0.3912 0.4890 0.2845 0.087 Uiso d PD 0.410(11) 1
H H4B 0.4364 0.5574 0.2355 0.087 Uiso d PD 0.410(11) 1
C C5 0.13928(7) 0.62737(8) 0.11001(5) 0.090(3) Uani d D 1 1
H H51 0.0914 0.5888 0.0926 0.136 Uiso d PD 0.410(11) 1
H H52 0.1721 0.6536 0.0738 0.136 Uiso d PD 0.410(11) 1
H H53 0.1110 0.6756 0.1357 0.136 Uiso d PD 0.410(11) 1
H H5A 0.1300 0.5909 0.0703 0.109 Uiso d PD 0.590(11) 1
H H5B 0.0821 0.6312 0.1324 0.109 Uiso d PD 0.590(11) 1
C C6 0.3888(12) 0.6105(11) 0.3126(9) 0.066 Uani d PD 0.410(11) 1
H H61 0.4458 0.6040 0.3356 0.099 Uiso calc PRD 0.410(11) 1
H H62 0.3396 0.6016 0.3433 0.099 Uiso calc PRD 0.410(11) 1
H H63 0.3849 0.6705 0.2938 0.099 Uiso calc PRD 0.410(11) 1
C C7 0.1525(10) 0.7140(9) 0.0898(8) 0.085 Uani d PD 0.590(11) 1
H H71 0.1101 0.7285 0.0550 0.127 Uiso calc PRD 0.590(11) 1
H H72 0.2135 0.7206 0.0733 0.127 Uiso calc PRD 0.590(11) 1
H H73 0.1434 0.7546 0.1267 0.127 Uiso calc PRD 0.590(11) 1

loop_
_atom_site_aniso_label
_atom_site_aniso_U_11
_atom_site_aniso_U_22
_atom_site_aniso_U_33
_atom_site_aniso_U_12
_atom_site_aniso_U_13
_atom_site_aniso_U_23
Cd1 0.02423(18) 0.02423(18) 0.0238(3) 0.000 0.000 0.000
Cd2 0.02750(19) 0.02750(19) 0.0201(3) 0.000 0.000 0.000
Br1 0.0365(3) 0.0530(3) 0.0555(3) -0.0060(2) -0.0071(2) 0.0323(3)
Br2 0.0464(3) 0.0296(2) 0.0354(3) -0.00354(19) 0.0193(2) -0.00600(19)
N1 0.048(3) 0.055(3) 0.051(3) -0.016(2) 0.014(2) -0.005(2)
N2 0.056(3) 0.050(3) 0.045(3) -0.008(2) 0.013(2) -0.017(2)
C1 0.053(3) 0.041(3) 0.045(3) -0.010(2) 0.024(3) -0.009(2)
C2 0.052(4) 0.046(3) 0.060(4) -0.010(3) 0.008(3) -0.003(3)
C3 0.060(4) 0.039(3) 0.051(4) -0.009(2) 0.009(3) -0.015(3)
C4 0.060(4) 0.079(5) 0.079(5) -0.039(4) -0.013(4) 0.020(4)
C5 0.135(8) 0.054(4) 0.082(6) 0.022(4) -0.028(5) 0.001(4)
C6 0.065 0.054 0.079 -0.017 -0.022 0.008
C7 0.081 0.059 0.115 -0.022 -0.051 0.046

loop_
_atom_type_symbol
_atom_type_description
_atom_type_scat_dispersion_real
_atom_type_scat_dispersion_imag
_atom_type_scat_source
C C 0.0033 0.0016 'International Tables Vol C Tables 4.2.6.8 and 6.1.1.4'
H H 0.0000 0.0000 'International Tables Vol C Tables 4.2.6.8 and 6.1.1.4'
N N 0.0061 0.0033 'International Tables Vol C Tables 4.2.6.8 and 6.1.1.4'
Br Br -0.2901 2.4595 'International Tables Vol C Tables 4.2.6.8 and 6.1.1.4'
Cd Cd -0.8075 1.2024 'International Tables Vol C Tables 4.2.6.8 and 6.1.1.4'

loop_
_geom_angle_atom_site_label_1
_geom_angle_atom_site_label_2
_geom_angle_atom_site_label_3
_geom_angle_site_symmetry_1
_geom_angle_site_symmetry_3
_geom_angle
Br1 Cd1 Br1 15 16 109.14(3)
Br1 Cd1 Br1 15 . 109.638(17)
Br1 Cd1 Br1 16 . 109.638(17)
Br1 Cd1 Br1 15 2 109.638(17)
Br1 Cd1 Br1 16 2 109.638(17)
Br1 Cd1 Br1 . 2 109.14(3)
Br2 Cd2 Br2 12_666 11_566 112.71(3)
Br2 Cd2 Br2 12_666 . 107.878(14)
Br2 Cd2 Br2 11_566 . 107.878(14)
Br2 Cd2 Br2 12_666 2_565 107.878(14)
Br2 Cd2 Br2 11_566 2_565 107.878(14)
Br2 Cd2 Br2 . 2_565 112.71(3)
C1 N1 C2 . . 108.3(5)
C1 N1 C4 . . 126.1(4)
C2 N1 C4 . . 125.7(5)
C1 N2 C3 . . 110.2(6)
C1 N2 C5 . . 124.7(5)
C3 N2 C5 . . 125.1(5)
N2 C1 N1 . . 108.3(5)
N2 C1 H1 . . 125.8
N1 C1 H1 . . 125.8
N1 C2 C3 . . 106.6(6)
N1 C2 H2 . . 126.7
C3 C2 H2 . . 126.7
N2 C3 C2 . . 106.6(5)
N2 C3 H3 . . 126.7
C2 C3 H3 . . 126.7
C6 C4 N1 . . 123.2(8)
C6 C4 H41 . . 105.9(7)
N1 C4 H41 . . 109.7(2)
C6 C4 H42 . . 14.4(8)
N1 C4 H42 . . 109.7(2)
H41 C4 H42 . . 109.44(11)
C6 C4 H43 . . 98.2(8)
N1 C4 H43 . . 109.6(2)
H41 C4 H43 . . 109.13(9)
H42 C4 H43 . . 109.23(11)
C6 C4 H4A . . 106.1(7)
N1 C4 H4A . . 106.8(2)
H41 C4 H4A . . 3.993(3)
H42 C4 H4A . . 108.60(11)
H43 C4 H4A . . 112.92(9)
C6 C4 H4B . . 106.0(8)
N1 C4 H4B . . 106.9(2)
H41 C4 H4B . . 103.25(8)
H42 C4 H4B . . 117.45(12)
H43 C4 H4B . . 8.460(7)
H4A C4 H4B . . 106.88(8)
C7 C5 N2 . . 126.5(5)
C7 C5 H51 . . 123.3(5)
N2 C5 H51 . . 109.8(2)
C7 C5 H52 . . 46.9(8)
N2 C5 H52 . . 111.0(2)
H51 C5 H52 . . 109.27(10)
C7 C5 H53 . . 62.1(8)
N2 C5 H53 . . 109.7(2)
H51 C5 H53 . . 107.93(9)
H52 C5 H53 . . 109.06(12)
C7 C5 H5A . . 107.1(7)
N2 C5 H5A . . 105.9(2)
H51 C5 H5A . . 43.85(3)
H52 C5 H5A . . 70.62(6)
H53 C5 H5A . . 141.27(15)
C7 C5 H5B . . 102.3(8)
N2 C5 H5B . . 106.7(2)
H51 C5 H5B . . 64.21(5)
H52 C5 H5B . . 141.30(18)
H53 C5 H5B . . 47.87(4)
H5A C5 H5B . . 107.23(8)
C4 C6 H42 . . 29.2(17)
C4 C6 H61 . . 109.5
H42 C6 H61 . . 136.1
C4 C6 H62 . . 109.5
H42 C6 H62 . . 86.2
H61 C6 H62 . . 109.5
C4 C6 H63 . . 109.5
H42 C6 H63 . . 102.6
H61 C6 H63 . . 109.5
H62 C6 H63 . . 109.5
C5 C7 H52 . . 44.9(4)
C5 C7 H53 . . 43.7(4)
H52 C7 H53 . . 88.7(8)
C5 C7 H71 . . 109.5
H52 C7 H71 . . 98.7
H53 C7 H71 . . 108.7
C5 C7 H72 . . 109.5
H52 C7 H72 . . 72.9
H53 C7 H72 . . 139.5
H71 C7 H72 . . 109.5
C5 C7 H73 . . 109.5
H52 C7 H73 . . 148.2
H53 C7 H73 . . 68.9
H71 C7 H73 . . 109.5
H72 C7 H73 . . 109.5

loop_
_geom_bond_atom_site_label_1
_geom_bond_atom_site_label_2
_geom_bond_site_symmetry_2
_geom_bond_distance
Cd1 Br1 15 2.5745(6)
Cd1 Br1 16 2.5745(6)
Cd1 Br1 . 2.5745(6)
Cd1 Br1 2 2.5745(6)
Cd2 Br2 12_666 2.5806(5)
Cd2 Br2 11_566 2.5806(5)
Cd2 Br2 . 2.5806(5)
Cd2 Br2 2_565 2.5806(5)
N1 C1 . 1.356(8)
N1 C2 . 1.360(7)
N1 C4 . 1.450(6)
N2 C1 . 1.297(7)
N2 C3 . 1.359(8)
N2 C5 . 1.421(6)
C1 H1 . 0.9300
C2 C3 . 1.373(9)
C2 H2 . 0.9300
C3 H3 . 0.9300
C4 C6 . 1.355(18)
C4 H41 . 0.9610(8)
C4 H42 . 0.9596(11)
C4 H43 . 0.9633(8)
C4 H4A . 0.9691(8)
C4 H4B . 0.9666(8)
C5 C7 . 1.350(11)
C5 H51 . 0.9681(8)
C5 H52 . 0.9543(10)
C5 H53 . 0.9706(9)
C5 H5A . 0.9700(8)
C5 H5B . 0.9552(8)
C6 H42 . 0.488(16)
C6 H61 . 0.9600
C6 H62 . 0.9600
C6 H63 . 0.9600
C7 H52 . 0.987(16)
C7 H53 . 1.241(15)
C7 H71 . 0.9600
C7 H72 . 0.9600
C7 H73 . 0.9600

loop_
_geom_hbond_atom_site_label_D
_geom_hbond_atom_site_label_H
_geom_hbond_atom_site_label_A
_geom_hbond_site_symmetry_A
_geom_hbond_distance_DH
_geom_hbond_distance_HA
_geom_hbond_distance_DA
_geom_hbond_angle_DHA
C1 H1 Br2 13_565 0.93 2.77 3.679(6) 166.8
C2 H2 Br1 3 0.93 2.93 3.824(7) 160.5
C3 H3 Br1 . 0.93 2.90 3.753(6) 153.8

loop_
_geom_torsion_atom_site_label_1
_geom_torsion_atom_site_label_2
_geom_torsion_atom_site_label_3
_geom_torsion_atom_site_label_4
_geom_torsion
C3 N2 C1 N1 -0.2(6)
C5 N2 C1 N1 179.1(4)
C2 N1 C1 N2 0.7(6)
C4 N1 C1 N2 -178.3(4)
C1 N1 C2 C3 -0.9(6)
C4 N1 C2 C3 178.0(4)
C1 N2 C3 C2 -0.4(6)
C5 N2 C3 C2 -179.7(4)
N1 C2 C3 N2 0.8(6)
C1 N1 C4 C6 51.2(10)
C2 N1 C4 C6 -127.6(10)
C1 N2 C5 C7 10.0(12)
C3 N2 C5 C7 -170.9(11)

_cod_database_fobs_code 2241749
